data_4104631
loop_
_publ_author_name
'Nicholas A. Piro'
'Christopher C. Cummins'

_publ_contact_author_address
;Massachusetts Institute of Technology
77 Massachusetts Avenue
Room 6-435
Cambridge, MA 02139
;
_publ_contact_author_email ccummins@mit.edu
_publ_contact_author_name 'Christopher C. Cummins'
_publ_contact_author_phone 617-253-5332
_publ_section_title
;
 An Unusual P-P Double Bond Formed via Phospha-Wittig Transformation of a
 Terminal PO Complex
;
_journal_name_full 'Journal of the American Chemical Society'
_journal_page_first 8764
_journal_page_last 8765
_journal_paper_doi 10.1021/ja903860k
_journal_volume 131
_journal_year 2009
_chemical_formula_sum 'C48 H81 N3 Nb P Si'
_chemical_formula_weight 852.13
_chemical_name_common iPr3SiPNb[Np]Ar)3
_chemical_name_systematic
; 
 ? 
;
_space_group_IT_number 2
_symmetry_cell_setting triclinic
_symmetry_space_group_name_Hall '-P 1'
_symmetry_space_group_name_H-M 'P -1'
_atom_sites_solution_hydrogens geom
_atom_sites_solution_primary direct
_atom_sites_solution_secondary difmap
_audit_creation_method SHELXL-97
_cell_angle_alpha 86.970(2)
_cell_angle_beta 84.260(2)
_cell_angle_gamma 84.825(2)
_cell_formula_units_Z 2
_cell_length_a 11.9212(14)
_cell_length_b 13.8989(16)
_cell_length_c 15.3715(18)
_cell_measurement_reflns_used 9197
_cell_measurement_temperature 100(2)
_cell_measurement_theta_max 30.35
_cell_measurement_theta_min 2.17
_cell_volume 2521.4(5)
_computing_cell_refinement 'SAINT 7.4 (Bruker-AXS, 2008)'
_computing_data_collection 'APEX2 2.2 (Bruker-AXS, 2008)'
_computing_data_reduction 'SAINT 7.4 (Bruker-AXS, 2008)'
_computing_molecular_graphics 'Bruker SHELXTL'
_computing_publication_material 'Bruker SHELXTL'
_computing_structure_refinement 'SHELXL-97 (Sheldrick, 2008)'
_computing_structure_solution 'SHELXS-97 (Sheldrick, 2008)'
_diffrn_ambient_temperature 100(2)
_diffrn_detector_area_resol_mean 8.3
_diffrn_measured_fraction_theta_full 0.997
_diffrn_measured_fraction_theta_max 0.997
_diffrn_measurement_device_type 'Bruker Smart APEX CCD'
_diffrn_measurement_method 'omega and phi scans'
_diffrn_radiation_monochromator graphite
_diffrn_radiation_source 'fine-focus sealed tube'
_diffrn_radiation_type MoK\a
_diffrn_radiation_wavelength 0.71073
_diffrn_reflns_av_R_equivalents 0.0697
_diffrn_reflns_av_sigmaI/netI 0.0704
_diffrn_reflns_limit_h_max 16
_diffrn_reflns_limit_h_min -16
_diffrn_reflns_limit_k_max 18
_diffrn_reflns_limit_k_min -18
_diffrn_reflns_limit_l_max 20
_diffrn_reflns_limit_l_min -20
_diffrn_reflns_number 49198
_diffrn_reflns_theta_full 28.70
_diffrn_reflns_theta_max 28.70
_diffrn_reflns_theta_min 1.33
_exptl_absorpt_coefficient_mu 0.326
_exptl_absorpt_correction_T_max 0.9744
_exptl_absorpt_correction_T_min 0.8944
_exptl_absorpt_correction_type multi-scan
_exptl_absorpt_process_details 'SADABS (Sheldrick, 2008)'
_exptl_crystal_colour orange
_exptl_crystal_density_diffrn 1.122
_exptl_crystal_description shard
_exptl_crystal_F_000 920
_exptl_crystal_size_max 0.35
_exptl_crystal_size_mid 0.20
_exptl_crystal_size_min 0.08
_refine_diff_density_max 0.753
_refine_diff_density_min -0.720
_refine_diff_density_rms 0.079
_refine_ls_extinction_method none
_refine_ls_goodness_of_fit_ref 1.027
_refine_ls_hydrogen_treatment constr
_refine_ls_matrix_type full
_refine_ls_number_parameters 508
_refine_ls_number_reflns 12981
_refine_ls_number_restraints 0
_refine_ls_restrained_S_all 1.027
_refine_ls_R_factor_all 0.0700
_refine_ls_R_factor_gt 0.0428
_refine_ls_shift/su_max 0.001
_refine_ls_shift/su_mean 0.000
_refine_ls_structure_factor_coef Fsqd
_refine_ls_weighting_details 'calc w=1/[\s^2^(Fo^2^)+(0.0441P)^2^+0.6003P] where P=(Fo^2^+2Fc^2^)/3'
_refine_ls_weighting_scheme calc
_refine_ls_wR_factor_gt 0.0930
_refine_ls_wR_factor_ref 0.1046
_reflns_number_gt 9672
_reflns_number_total 12981
_reflns_threshold_expression >2sigma(I)
_cod_data_source_file ja903860k_si_001_1.cif
_cod_data_source_block NbPSi
_cod_database_code 4104631

loop_
_symmetry_equiv_pos_as_xyz
'x, y, z'
'-x, -y, -z'

loop_
_atom_site_label
_atom_site_type_symbol
_atom_site_fract_x
_atom_site_fract_y
_atom_site_fract_z
_atom_site_U_iso_or_equiv
_atom_site_adp_type
_atom_site_occupancy
_atom_site_symmetry_multiplicity
_atom_site_calc_flag
_atom_site_refinement_flags
Nb1 Nb -0.274435(16) 0.748507(14) 0.777377(13) 0.01534(6) Uani 1 1 d .
P1 P -0.29526(5) 0.70566(4) 0.92060(4) 0.02026(13) Uani 1 1 d .
Si1 Si -0.28175(5) 0.71314(5) 1.06406(4) 0.02014(14) Uani 1 1 d .
C40 C -0.4111(2) 0.65780(18) 1.12232(15) 0.0255(5) Uani 1 1 d .
H40 H -0.4729 0.7113 1.1281 0.031 Uiso 1 1 calc R
C41 C -0.4557(2) 0.57907(19) 1.07234(16) 0.0312(6) Uani 1 1 d .
H41A H -0.3968 0.5256 1.0636 0.047 Uiso 1 1 calc R
H41B H -0.4764 0.6061 1.0154 0.047 Uiso 1 1 calc R
H41C H -0.5224 0.5551 1.1061 0.047 Uiso 1 1 calc R
C42 C -0.3910(2) 0.6201(2) 1.21567(16) 0.0325(6) Uani 1 1 d .
H42A H -0.4629 0.6040 1.2473 0.049 Uiso 1 1 calc R
H42B H -0.3594 0.6700 1.2462 0.049 Uiso 1 1 calc R
H42C H -0.3377 0.5621 1.2131 0.049 Uiso 1 1 calc R
C50 C -0.2825(2) 0.84401(17) 1.09252(16) 0.0262(5) Uani 1 1 d .
H50 H -0.2081 0.8663 1.0674 0.031 Uiso 1 1 calc R
C51 C -0.3745(2) 0.90960(19) 1.05003(18) 0.0369(7) Uani 1 1 d .
H51A H -0.4493 0.8906 1.0733 0.055 Uiso 1 1 calc R
H51B H -0.3648 0.9030 0.9865 0.055 Uiso 1 1 calc R
H51C H -0.3682 0.9770 1.0632 0.055 Uiso 1 1 calc R
C52 C -0.2902(2) 0.8572(2) 1.19170(17) 0.0328(6) Uani 1 1 d .
H52A H -0.2866 0.9256 1.2026 0.049 Uiso 1 1 calc R
H52B H -0.2271 0.8188 1.2165 0.049 Uiso 1 1 calc R
H52C H -0.3620 0.8356 1.2192 0.049 Uiso 1 1 calc R
C60 C -0.1465(2) 0.64048(18) 1.09168(16) 0.0281(5) Uani 1 1 d .
H60 H -0.1436 0.6419 1.1564 0.034 Uiso 1 1 calc R
C61 C -0.0409(2) 0.6862(2) 1.04740(19) 0.0369(7) Uani 1 1 d .
H61A H 0.0274 0.6482 1.0644 0.055 Uiso 1 1 calc R
H61B H -0.0413 0.7526 1.0660 0.055 Uiso 1 1 calc R
H61C H -0.0417 0.6868 0.9837 0.055 Uiso 1 1 calc R
C62 C -0.1441(2) 0.53379(19) 1.06881(18) 0.0344(6) Uani 1 1 d .
H62A H -0.1465 0.5298 1.0056 0.052 Uiso 1 1 calc R
H62B H -0.2098 0.5052 1.0998 0.052 Uiso 1 1 calc R
H62C H -0.0745 0.4985 1.0865 0.052 Uiso 1 1 calc R
N1 N -0.27448(15) 0.62022(13) 0.72353(11) 0.0163(4) Uani 1 1 d .
C11 C -0.29510(18) 0.62860(15) 0.63235(14) 0.0166(4) Uani 1 1 d .
C12 C -0.20847(18) 0.65060(16) 0.56871(14) 0.0192(5) Uani 1 1 d .
H12 H -0.1354 0.6584 0.5855 0.023 Uiso 1 1 calc R
C13 C -0.2280(2) 0.66126(17) 0.48059(15) 0.0224(5) Uani 1 1 d .
C131 C -0.1333(2) 0.6834(2) 0.41148(16) 0.0319(6) Uani 1 1 d .
H13A H -0.1273 0.7533 0.4062 0.048 Uiso 1 1 calc R
H13B H -0.1494 0.6605 0.3552 0.048 Uiso 1 1 calc R
H13C H -0.0619 0.6506 0.4282 0.048 Uiso 1 1 calc R
C14 C -0.3361(2) 0.65090(17) 0.45750(15) 0.0241(5) Uani 1 1 d .
H14 H -0.3500 0.6588 0.3976 0.029 Uiso 1 1 calc R
C15 C -0.42444(19) 0.62928(16) 0.51977(15) 0.0215(5) Uani 1 1 d .
C151 C -0.5427(2) 0.62232(19) 0.49457(16) 0.0284(5) Uani 1 1 d .
H15A H -0.5789 0.5723 0.5318 0.043 Uiso 1 1 calc R
H15B H -0.5389 0.6055 0.4332 0.043 Uiso 1 1 calc R
H15C H -0.5870 0.6847 0.5024 0.043 Uiso 1 1 calc R
C16 C -0.40250(18) 0.61733(15) 0.60708(14) 0.0189(5) Uani 1 1 d .
H16 H -0.4614 0.6013 0.6502 0.023 Uiso 1 1 calc R
C17 C -0.29772(18) 0.52505(15) 0.76694(14) 0.0188(4) Uani 1 1 d .
H17A H -0.3693 0.5062 0.7479 0.023 Uiso 1 1 calc R
H17B H -0.3101 0.5333 0.8309 0.023 Uiso 1 1 calc R
C18 C -0.20583(19) 0.44086(16) 0.74994(15) 0.0216(5) Uani 1 1 d .
C181 C -0.0901(2) 0.47188(18) 0.76631(17) 0.0287(6) Uani 1 1 d .
H18A H -0.0665 0.5201 0.7209 0.043 Uiso 1 1 calc R
H18B H -0.0345 0.4154 0.7646 0.043 Uiso 1 1 calc R
H18C H -0.0952 0.5000 0.8239 0.043 Uiso 1 1 calc R
C182 C -0.2379(2) 0.35786(17) 0.81493(17) 0.0303(6) Uani 1 1 d .
H18D H -0.2405 0.3794 0.8749 0.045 Uiso 1 1 calc R
H18E H -0.1813 0.3026 0.8070 0.045 Uiso 1 1 calc R
H18F H -0.3123 0.3386 0.8045 0.045 Uiso 1 1 calc R
C183 C -0.2006(2) 0.40545(18) 0.65629(16) 0.0281(5) Uani 1 1 d .
H18G H -0.2759 0.3894 0.6445 0.042 Uiso 1 1 calc R
H18H H -0.1471 0.3478 0.6504 0.042 Uiso 1 1 calc R
H18I H -0.1755 0.4565 0.6144 0.042 Uiso 1 1 calc R
N2 N -0.41916(15) 0.83301(13) 0.76252(12) 0.0181(4) Uani 1 1 d .
C21 C -0.40744(18) 0.90736(16) 0.69474(15) 0.0190(5) Uani 1 1 d .
C22 C -0.41889(19) 1.00546(16) 0.71442(16) 0.0220(5) Uani 1 1 d .
H22 H -0.4406 1.0227 0.7731 0.026 Uiso 1 1 calc R
C23 C -0.3994(2) 1.07769(17) 0.65064(17) 0.0268(5) Uani 1 1 d .
C231 C -0.4087(2) 1.18221(18) 0.67454(19) 0.0361(6) Uani 1 1 d .
H23A H -0.4771 1.2158 0.6530 0.054 Uiso 1 1 calc R
H23B H -0.3421 1.2130 0.6478 0.054 Uiso 1 1 calc R
H23C H -0.4131 1.1857 0.7383 0.054 Uiso 1 1 calc R
C24 C -0.3683(2) 1.05202(17) 0.56448(17) 0.0268(5) Uani 1 1 d .
H24 H -0.3555 1.1013 0.5203 0.032 Uiso 1 1 calc R
C25 C -0.3556(2) 0.95560(18) 0.54184(16) 0.0249(5) Uani 1 1 d .
C251 C -0.3219(2) 0.9297(2) 0.44846(16) 0.0342(6) Uani 1 1 d .
H25A H -0.2465 0.9506 0.4299 0.051 Uiso 1 1 calc R
H25B H -0.3767 0.9622 0.4108 0.051 Uiso 1 1 calc R
H25C H -0.3206 0.8596 0.4439 0.051 Uiso 1 1 calc R
C26 C -0.37626(19) 0.88392(17) 0.60762(15) 0.0228(5) Uani 1 1 d .
H26 H -0.3690 0.8180 0.5928 0.027 Uiso 1 1 calc R
C27 C -0.52303(18) 0.84565(16) 0.82402(15) 0.0208(5) Uani 1 1 d .
H27A H -0.5506 0.9150 0.8226 0.025 Uiso 1 1 calc R
H27B H -0.5026 0.8278 0.8840 0.025 Uiso 1 1 calc R
C28 C -0.62062(19) 0.78663(17) 0.80579(16) 0.0228(5) Uani 1 1 d .
C281 C -0.7220(2) 0.81711(19) 0.87099(18) 0.0333(6) Uani 1 1 d .
H28A H -0.7851 0.7787 0.8633 0.050 Uiso 1 1 calc R
H28B H -0.7453 0.8858 0.8605 0.050 Uiso 1 1 calc R
H28C H -0.7005 0.8062 0.9308 0.050 Uiso 1 1 calc R
C282 C -0.5881(2) 0.67821(17) 0.82139(17) 0.0265(5) Uani 1 1 d .
H28D H -0.6497 0.6414 0.8072 0.040 Uiso 1 1 calc R
H28E H -0.5747 0.6649 0.8829 0.040 Uiso 1 1 calc R
H28F H -0.5191 0.6591 0.7840 0.040 Uiso 1 1 calc R
C283 C -0.6514(2) 0.80759(19) 0.71184(17) 0.0301(6) Uani 1 1 d .
H28G H -0.5880 0.7841 0.6707 0.045 Uiso 1 1 calc R
H28H H -0.6674 0.8774 0.7016 0.045 Uiso 1 1 calc R
H28I H -0.7185 0.7747 0.7031 0.045 Uiso 1 1 calc R
N3 N -0.14199(15) 0.82442(13) 0.73864(12) 0.0186(4) Uani 1 1 d .
C31 C -0.04938(18) 0.79487(16) 0.67698(14) 0.0176(4) Uani 1 1 d .
C32 C 0.01974(18) 0.71112(16) 0.69657(15) 0.0194(5) Uani 1 1 d .
H32 H 0.0080 0.6782 0.7521 0.023 Uiso 1 1 calc R
C33 C 0.10586(19) 0.67568(16) 0.63495(15) 0.0218(5) Uani 1 1 d .
C331 C 0.1793(2) 0.58434(17) 0.65599(17) 0.0292(6) Uani 1 1 d .
H33A H 0.1844 0.5411 0.6071 0.044 Uiso 1 1 calc R
H33B H 0.1457 0.5518 0.7091 0.044 Uiso 1 1 calc R
H33C H 0.2552 0.6010 0.6653 0.044 Uiso 1 1 calc R
C34 C 0.12394(19) 0.72591(17) 0.55534(16) 0.0241(5) Uani 1 1 d .
H34 H 0.1830 0.7024 0.5137 0.029 Uiso 1 1 calc R
C35 C 0.0571(2) 0.81065(17) 0.53488(15) 0.0230(5) Uani 1 1 d .
C351 C 0.0775(2) 0.8651(2) 0.44817(16) 0.0327(6) Uani 1 1 d .
H35A H 0.1419 0.9039 0.4495 0.049 Uiso 1 1 calc R
H35B H 0.0099 0.9077 0.4371 0.049 Uiso 1 1 calc R
H35C H 0.0939 0.8190 0.4015 0.049 Uiso 1 1 calc R
C36 C -0.03004(19) 0.84383(16) 0.59610(15) 0.0215(5) Uani 1 1 d .
H36 H -0.0769 0.9005 0.5826 0.026 Uiso 1 1 calc R
C37 C -0.15748(18) 0.92728(16) 0.76060(15) 0.0208(5) Uani 1 1 d .
H37A H -0.2326 0.9386 0.7939 0.025 Uiso 1 1 calc R
H37B H -0.1596 0.9667 0.7051 0.025 Uiso 1 1 calc R
C38 C -0.0688(2) 0.96630(17) 0.81383(16) 0.0253(5) Uani 1 1 d .
C381 C -0.1198(3) 1.0662(2) 0.8432(2) 0.0526(9) Uani 1 1 d .
H38A H -0.1890 1.0590 0.8823 0.079 Uiso 1 1 calc R
H38B H -0.1379 1.1073 0.7918 0.079 Uiso 1 1 calc R
H38C H -0.0650 1.0962 0.8743 0.079 Uiso 1 1 calc R
C382 C -0.0480(2) 0.8985(2) 0.89328(17) 0.0359(6) Uani 1 1 d .
H38D H 0.0013 0.9275 0.9301 0.054 Uiso 1 1 calc R
H38E H -0.0115 0.8363 0.8735 0.054 Uiso 1 1 calc R
H38F H -0.1203 0.8881 0.9271 0.054 Uiso 1 1 calc R
C383 C 0.0436(2) 0.9779(2) 0.75839(17) 0.0321(6) Uani 1 1 d .
H38G H 0.0953 1.0070 0.7930 0.048 Uiso 1 1 calc R
H38H H 0.0302 1.0198 0.7065 0.048 Uiso 1 1 calc R
H38I H 0.0774 0.9143 0.7402 0.048 Uiso 1 1 calc R

loop_
_atom_site_aniso_label
_atom_site_aniso_U_11
_atom_site_aniso_U_22
_atom_site_aniso_U_33
_atom_site_aniso_U_23
_atom_site_aniso_U_13
_atom_site_aniso_U_12
Nb1 0.01393(10) 0.01631(10) 0.01552(10) -0.00010(7) -0.00178(7) 0.00021(7)
P1 0.0215(3) 0.0230(3) 0.0160(3) -0.0002(2) -0.0025(2) 0.0002(2)
Si1 0.0208(3) 0.0228(3) 0.0168(3) -0.0010(3) -0.0032(2) 0.0002(3)
C40 0.0256(12) 0.0288(13) 0.0216(12) 0.0002(10) -0.0005(10) -0.0023(10)
C41 0.0335(14) 0.0351(15) 0.0255(13) 0.0002(11) -0.0003(11) -0.0099(12)
C42 0.0386(15) 0.0386(15) 0.0202(13) 0.0042(11) -0.0001(11) -0.0099(12)
C50 0.0283(13) 0.0262(13) 0.0243(12) -0.0038(10) -0.0014(10) -0.0038(10)
C51 0.0453(17) 0.0269(14) 0.0384(16) -0.0074(12) -0.0098(13) 0.0076(12)
C52 0.0369(15) 0.0335(14) 0.0292(14) -0.0072(11) -0.0021(11) -0.0081(12)
C60 0.0268(13) 0.0313(13) 0.0263(13) 0.0038(10) -0.0087(10) 0.0003(11)
C61 0.0233(13) 0.0411(16) 0.0463(17) 0.0074(13) -0.0106(12) 0.0010(12)
C62 0.0313(14) 0.0312(14) 0.0391(15) 0.0012(12) -0.0067(12) 0.0086(11)
N1 0.0159(9) 0.0171(9) 0.0155(9) -0.0003(7) -0.0017(7) 0.0002(7)
C11 0.0189(11) 0.0134(10) 0.0176(11) -0.0018(8) -0.0023(8) -0.0004(8)
C12 0.0170(11) 0.0200(11) 0.0207(11) -0.0009(9) -0.0019(9) -0.0020(9)
C13 0.0238(12) 0.0234(12) 0.0197(11) -0.0027(9) 0.0003(9) -0.0023(9)
C131 0.0307(14) 0.0444(16) 0.0203(12) -0.0011(11) 0.0011(10) -0.0064(12)
C14 0.0281(13) 0.0263(12) 0.0181(11) -0.0014(10) -0.0051(9) -0.0003(10)
C15 0.0189(11) 0.0206(11) 0.0254(12) -0.0026(9) -0.0044(9) -0.0005(9)
C151 0.0244(12) 0.0348(14) 0.0274(13) 0.0004(11) -0.0100(10) -0.0024(11)
C16 0.0173(11) 0.0176(11) 0.0213(11) -0.0002(9) -0.0012(9) -0.0005(9)
C17 0.0194(11) 0.0167(11) 0.0198(11) 0.0002(9) -0.0011(9) -0.0001(9)
C18 0.0208(11) 0.0167(11) 0.0272(12) 0.0016(9) -0.0055(9) 0.0010(9)
C181 0.0224(12) 0.0244(13) 0.0396(15) 0.0023(11) -0.0090(11) 0.0004(10)
C182 0.0337(14) 0.0221(13) 0.0342(14) 0.0028(11) -0.0030(11) 0.0000(11)
C183 0.0308(13) 0.0228(12) 0.0302(14) -0.0048(10) -0.0039(11) 0.0045(10)
N2 0.0157(9) 0.0199(9) 0.0184(9) -0.0003(7) -0.0021(7) 0.0006(7)
C21 0.0139(10) 0.0185(11) 0.0251(12) 0.0017(9) -0.0057(9) -0.0008(8)
C22 0.0189(11) 0.0217(12) 0.0254(12) -0.0025(10) -0.0025(9) -0.0005(9)
C23 0.0205(12) 0.0217(12) 0.0381(15) 0.0001(11) -0.0042(10) -0.0007(10)
C231 0.0403(16) 0.0216(13) 0.0448(17) 0.0019(12) 0.0018(13) -0.0018(11)
C24 0.0253(12) 0.0214(12) 0.0325(14) 0.0091(10) -0.0025(10) -0.0024(10)
C25 0.0221(12) 0.0285(13) 0.0233(12) 0.0025(10) -0.0018(9) 0.0002(10)
C251 0.0402(16) 0.0346(15) 0.0262(14) 0.0029(11) 0.0015(11) -0.0030(12)
C26 0.0201(11) 0.0227(12) 0.0257(12) -0.0012(10) -0.0068(9) 0.0025(9)
C27 0.0159(11) 0.0202(11) 0.0252(12) -0.0022(9) 0.0008(9) 0.0024(9)
C28 0.0164(11) 0.0226(12) 0.0291(13) 0.0014(10) -0.0024(9) -0.0010(9)
C281 0.0181(12) 0.0335(14) 0.0468(17) -0.0009(12) 0.0025(11) -0.0011(11)
C282 0.0223(12) 0.0241(12) 0.0327(14) 0.0010(10) -0.0009(10) -0.0033(10)
C283 0.0261(13) 0.0306(14) 0.0355(14) 0.0046(11) -0.0112(11) -0.0065(11)
N3 0.0172(9) 0.0189(9) 0.0188(9) -0.0003(7) -0.0001(7) 0.0008(7)
C31 0.0149(10) 0.0192(11) 0.0188(11) -0.0019(9) -0.0002(8) -0.0037(8)
C32 0.0170(11) 0.0204(11) 0.0217(11) 0.0006(9) -0.0045(9) -0.0038(9)
C33 0.0155(11) 0.0215(12) 0.0290(13) -0.0029(10) -0.0030(9) -0.0022(9)
C331 0.0234(12) 0.0251(13) 0.0380(15) -0.0019(11) -0.0030(11) 0.0042(10)
C34 0.0172(11) 0.0273(13) 0.0273(13) -0.0058(10) 0.0027(9) -0.0021(9)
C35 0.0222(12) 0.0250(12) 0.0223(12) -0.0010(10) -0.0002(9) -0.0067(10)
C351 0.0327(14) 0.0355(15) 0.0281(14) 0.0027(11) 0.0059(11) -0.0060(12)
C36 0.0200(11) 0.0204(11) 0.0238(12) 0.0007(9) -0.0011(9) -0.0021(9)
C37 0.0150(10) 0.0214(11) 0.0258(12) -0.0016(9) -0.0021(9) -0.0009(9)
C38 0.0233(12) 0.0224(12) 0.0316(13) -0.0056(10) -0.0060(10) -0.0033(10)
C381 0.0440(18) 0.0377(17) 0.080(2) -0.0320(17) -0.0154(17) 0.0010(14)
C382 0.0335(15) 0.0525(18) 0.0246(14) -0.0010(12) -0.0063(11) -0.0156(13)
C383 0.0268(13) 0.0363(15) 0.0354(15) 0.0062(12) -0.0094(11) -0.0134(11)

loop_
_atom_type_symbol
_atom_type_description
_atom_type_scat_dispersion_real
_atom_type_scat_dispersion_imag
_atom_type_scat_source
C C 0.0033 0.0016 'International Tables Vol C Tables 4.2.6.8 and 6.1.1.4'
H H 0.0000 0.0000 'International Tables Vol C Tables 4.2.6.8 and 6.1.1.4'
N N 0.0061 0.0033 'International Tables Vol C Tables 4.2.6.8 and 6.1.1.4'
P P 0.1023 0.0942 'International Tables Vol C Tables 4.2.6.8 and 6.1.1.4'
Nb Nb -2.0727 0.6215 'International Tables Vol C Tables 4.2.6.8 and 6.1.1.4'
Si Si 0.0817 0.0704 'International Tables Vol C Tables 4.2.6.8 and 6.1.1.4'

loop_
_geom_angle_atom_site_label_1
_geom_angle_atom_site_label_2
_geom_angle_atom_site_label_3
_geom_angle
N3 Nb1 N1 116.07(7)
N3 Nb1 N2 109.15(7)
N1 Nb1 N2 111.91(7)
N3 Nb1 P1 115.51(5)
N1 Nb1 P1 101.29(5)
N2 Nb1 P1 101.92(5)
Si1 P1 Nb1 158.34(4)
C50 Si1 C60 111.44(11)
C50 Si1 C40 110.21(11)
C60 Si1 C40 110.84(11)
C50 Si1 P1 109.30(8)
C60 Si1 P1 108.40(8)
C40 Si1 P1 106.50(8)
C41 C40 C42 110.2(2)
C41 C40 Si1 114.53(17)
C42 C40 Si1 111.89(17)
C51 C50 C52 111.0(2)
C51 C50 Si1 112.48(17)
C52 C50 Si1 112.88(18)
C62 C60 C61 110.7(2)
C62 C60 Si1 112.26(17)
C61 C60 Si1 111.48(17)
C11 N1 C17 113.93(17)
C11 N1 Nb1 113.18(13)
C17 N1 Nb1 128.86(14)
C12 C11 C16 119.3(2)
C12 C11 N1 120.06(19)
C16 C11 N1 120.63(19)
C11 C12 C13 120.7(2)
C14 C13 C12 118.8(2)
C14 C13 C131 120.6(2)
C12 C13 C131 120.6(2)
C13 C14 C15 121.8(2)
C16 C15 C14 118.4(2)
C16 C15 C151 120.2(2)
C14 C15 C151 121.4(2)
C15 C16 C11 121.1(2)
N1 C17 C18 116.58(18)
C181 C18 C182 109.81(19)
C181 C18 C183 109.4(2)
C182 C18 C183 108.8(2)
C181 C18 C17 110.01(19)
C182 C18 C17 106.44(19)
C183 C18 C17 112.31(18)
C21 N2 C27 115.18(17)
C21 N2 Nb1 113.66(13)
C27 N2 Nb1 129.02(14)
C26 C21 C22 118.0(2)
C26 C21 N2 120.79(19)
C22 C21 N2 121.1(2)
C23 C22 C21 121.7(2)
C22 C23 C24 118.9(2)
C22 C23 C231 120.4(2)
C24 C23 C231 120.7(2)
C25 C24 C23 121.4(2)
C24 C25 C26 118.5(2)
C24 C25 C251 120.4(2)
C26 C25 C251 121.1(2)
C21 C26 C25 121.4(2)
N2 C27 C28 115.58(18)
C283 C28 C282 110.3(2)
C283 C28 C281 110.0(2)
C282 C28 C281 108.6(2)
C283 C28 C27 110.5(2)
C282 C28 C27 110.33(18)
C281 C28 C27 107.0(2)
C31 N3 C37 117.89(18)
C31 N3 Nb1 125.66(14)
C37 N3 Nb1 114.79(13)
C36 C31 C32 119.4(2)
C36 C31 N3 121.74(19)
C32 C31 N3 118.8(2)
C33 C32 C31 120.4(2)
C34 C33 C32 119.1(2)
C34 C33 C331 120.7(2)
C32 C33 C331 120.2(2)
C33 C34 C35 121.4(2)
C36 C35 C34 118.8(2)
C36 C35 C351 120.1(2)
C34 C35 C351 121.1(2)
C35 C36 C31 120.8(2)
N3 C37 C38 118.01(18)
C382 C38 C383 109.3(2)
C382 C38 C381 110.5(2)
C383 C38 C381 108.9(2)
C382 C38 C37 110.1(2)
C383 C38 C37 112.0(2)
C381 C38 C37 105.9(2)

loop_
_geom_bond_atom_site_label_1
_geom_bond_atom_site_label_2
_geom_bond_distance
Nb1 N3 2.0017(19)
Nb1 N1 2.0051(18)
Nb1 N2 2.0231(17)
Nb1 P1 2.2454(6)
P1 Si1 2.2357(9)
Si1 C50 1.892(2)
Si1 C60 1.897(2)
Si1 C40 1.907(3)
C40 C41 1.531(3)
C40 C42 1.536(3)
C50 C51 1.537(3)
C50 C52 1.538(3)
C60 C62 1.539(4)
C60 C61 1.542(4)
N1 C11 1.444(3)
N1 C17 1.486(3)
C11 C12 1.393(3)
C11 C16 1.399(3)
C12 C13 1.395(3)
C13 C14 1.392(3)
C13 C131 1.511(3)
C14 C15 1.393(3)
C15 C16 1.391(3)
C15 C151 1.512(3)
C17 C18 1.543(3)
C18 C181 1.530(3)
C18 C182 1.535(3)
C18 C183 1.539(3)
N2 C21 1.434(3)
N2 C27 1.484(3)
C21 C26 1.401(3)
C21 C22 1.404(3)
C22 C23 1.384(3)
C23 C24 1.395(3)
C23 C231 1.509(3)
C24 C25 1.394(3)
C25 C26 1.401(3)
C25 C251 1.505(3)
C27 C28 1.538(3)
C28 C283 1.532(3)
C28 C282 1.534(3)
C28 C281 1.535(3)
N3 C31 1.427(3)
N3 C37 1.477(3)
C31 C36 1.394(3)
C31 C32 1.402(3)
C32 C33 1.399(3)
C33 C34 1.384(3)
C33 C331 1.515(3)
C34 C35 1.401(3)
C35 C36 1.393(3)
C35 C351 1.506(3)
C37 C38 1.551(3)
C38 C382 1.529(4)
C38 C383 1.531(3)
C38 C381 1.537(4)
